data_4034478
loop_
_publ_author_name
'Chang, Meng-Yang'
'Wu, Yan-Shin'
'Tsai, Yu-Lin'
'Chen, Hsing-Yin'

_publ_section_title
;
 Synthesis of 2-Sulfonyl Indenes and Indanes.
;
_journal_issue 18
_journal_name_full 'The Journal of organic chemistry'
_journal_page_first 11699
_journal_page_last 11723
_journal_paper_doi 10.1021/acs.joc.9b01606
_journal_volume 84
_journal_year 2019
_chemical_formula_sum 'C24 H21 N O6 S'
_chemical_formula_weight 451.48
_space_group_crystal_system monoclinic
_space_group_IT_number 14
_space_group_name_Hall '-P 2yn'
_space_group_name_H-M_alt 'P 1 21/n 1'
_atom_sites_solution_hydrogens geom
_audit_creation_method SHELXL-2014/6
_cell_angle_alpha 90
_cell_angle_beta 98.637(3)
_cell_angle_gamma 90
_cell_formula_units_Z 4
_cell_length_a 14.6355(18)
_cell_length_b 8.3230(10)
_cell_length_c 17.421(2)
_cell_measurement_reflns_used 5598
_cell_measurement_temperature 100(2)
_cell_measurement_theta_max 26.4090
_cell_measurement_theta_min 2.7180
_cell_volume 2098.0(4)
_computing_cell_refinement 'SAINT V8.34A (Bruker AXS Inc., 2013)'
_computing_data_collection 'Bruker APEX2'
_computing_data_reduction 'SAINT V8.34A (Bruker AXS Inc., 2013)'
_computing_molecular_graphics 'Bruker SHELXTL'
_computing_publication_material 'Bruker SHELXTL'
_computing_structure_refinement 'SHELXL-2014/6 (Sheldrick, 2014)'
_diffrn_ambient_temperature 100(2)
_diffrn_detector_area_resol_mean 8.3333
_diffrn_measured_fraction_theta_full 0.997
_diffrn_measured_fraction_theta_max 0.996
_diffrn_measurement_device_type 'Bruker APEX-II CCD'
_diffrn_measurement_method '\f and \w scans'
_diffrn_radiation_type MoK\a
_diffrn_radiation_wavelength 0.71073
_diffrn_reflns_av_R_equivalents 0.0477
_diffrn_reflns_av_unetI/netI 0.0432
_diffrn_reflns_Laue_measured_fraction_full 0.997
_diffrn_reflns_Laue_measured_fraction_max 0.996
_diffrn_reflns_limit_h_max 18
_diffrn_reflns_limit_h_min -18
_diffrn_reflns_limit_k_max 10
_diffrn_reflns_limit_k_min -10
_diffrn_reflns_limit_l_max 12
_diffrn_reflns_limit_l_min -21
_diffrn_reflns_number 16329
_diffrn_reflns_point_group_measured_fraction_full 0.997
_diffrn_reflns_point_group_measured_fraction_max 0.996
_diffrn_reflns_theta_full 25.242
_diffrn_reflns_theta_max 26.424
_diffrn_reflns_theta_min 1.697
_exptl_absorpt_coefficient_mu 0.197
_exptl_absorpt_correction_T_max 0.9485
_exptl_absorpt_correction_T_min 0.6404
_exptl_absorpt_correction_type multi-scan
_exptl_absorpt_process_details 'SADABS V2014/4 (Bruker AXS Inc.)'
_exptl_crystal_colour Yellow
_exptl_crystal_density_diffrn 1.429
_exptl_crystal_density_meas ?
_exptl_crystal_density_method 'not measured'
_exptl_crystal_description Lump
_exptl_crystal_F_000 944
_exptl_crystal_size_max 0.22
_exptl_crystal_size_mid 0.20
_exptl_crystal_size_min 0.20
_refine_diff_density_max 0.609
_refine_diff_density_min -0.459
_refine_diff_density_rms 0.058
_refine_ls_extinction_method none
_refine_ls_goodness_of_fit_ref 1.025
_refine_ls_hydrogen_treatment constr
_refine_ls_matrix_type full
_refine_ls_number_parameters 292
_refine_ls_number_reflns 4295
_refine_ls_number_restraints 0
_refine_ls_restrained_S_all 1.025
_refine_ls_R_factor_all 0.0519
_refine_ls_R_factor_gt 0.0426
_refine_ls_shift/su_max 0.001
_refine_ls_shift/su_mean 0.000
_refine_ls_structure_factor_coef Fsqd
_refine_ls_weighting_details 'w=1/[\s^2^(Fo^2^)+(0.0554P)^2^+1.3001P] where P=(Fo^2^+2Fc^2^)/3'
_refine_ls_weighting_scheme calc
_refine_ls_wR_factor_gt 0.1076
_refine_ls_wR_factor_ref 0.1143
_reflns_Friedel_coverage 0.000
_reflns_number_gt 3613
_reflns_number_total 4295
_reflns_threshold_expression 'I > 2\s(I)'
_cod_data_source_file jo9b01606_si_001.cif
_cod_data_source_block mo_171012lt_0m_a
_cod_depositor_comments
;
The following automatic conversions were performed:

data item '_exptl_crystal_density_meas' value 'not measured' was
changed to '?' -- the value is perceived as not measured.

Automatic conversion script
Id: cif_fix_values 6909 2019-04-08 15:41:33Z antanas 
;
_cod_original_sg_symbol_H-M 'P 21/n'
_cod_database_code 4034478
_shelx_space_group_comment
;
The symmetry employed for this shelxl refinement is uniquely defined
by the following loop, which should always be used as a source of
symmetry information in preference to the above space-group names.
They are only intended as comments.
;
_shelxl_version_number 2014/6

loop_
_space_group_symop_operation_xyz
'x, y, z'
'-x+1/2, y+1/2, -z+1/2'
'-x, -y, -z'
'x-1/2, -y-1/2, z-1/2'

loop_
_atom_site_label
_atom_site_type_symbol
_atom_site_fract_x
_atom_site_fract_y
_atom_site_fract_z
_atom_site_U_iso_or_equiv
_atom_site_adp_type
_atom_site_occupancy
_atom_site_site_symmetry_order
_atom_site_calc_flag
_atom_site_refinement_flags_posn
_atom_site_refinement_flags_adp
C1 C 0.27594(12) 0.6396(2) 0.35167(10) 0.0172(4) Uani 1 1 d . .
C2 C 0.30322(12) 0.7684(2) 0.29858(10) 0.0180(4) Uani 1 1 d . .
H2A H 0.2617 0.7693 0.2482 0.022 Uiso 1 1 calc R U
H2B H 0.3031 0.8760 0.3227 0.022 Uiso 1 1 calc R U
C3 C 0.39915(12) 0.7174(2) 0.28907(10) 0.0171(4) Uani 1 1 d . .
C4 C 0.46181(12) 0.7926(2) 0.24854(10) 0.0177(4) Uani 1 1 d . .
H4 H 0.4476 0.8931 0.2238 0.021 Uiso 1 1 calc R U
C5 C 0.54549(12) 0.7174(2) 0.24501(10) 0.0180(4) Uani 1 1 d . .
C6 C 0.56578(12) 0.5656(2) 0.28049(10) 0.0179(4) Uani 1 1 d . .
C7 C 0.50468(12) 0.4949(2) 0.32363(10) 0.0173(4) Uani 1 1 d . .
H7 H 0.5195 0.3962 0.3500 0.021 Uiso 1 1 calc R U
C8 C 0.42039(12) 0.5722(2) 0.32755(10) 0.0164(4) Uani 1 1 d . .
C9 C 0.34346(12) 0.5270(2) 0.36836(10) 0.0164(4) Uani 1 1 d . .
C10 C 0.66279(13) 0.3363(2) 0.29204(12) 0.0232(4) Uani 1 1 d . .
H10A H 0.6700 0.3271 0.3487 0.035 Uiso 1 1 calc R U
H10B H 0.7185 0.2958 0.2737 0.035 Uiso 1 1 calc R U
H10C H 0.6092 0.2731 0.2688 0.035 Uiso 1 1 calc R U
C11 C 0.59520(14) 0.9337(2) 0.17230(12) 0.0246(4) Uani 1 1 d . .
H11A H 0.5437 0.9247 0.1295 0.037 Uiso 1 1 calc R U
H11B H 0.6505 0.9711 0.1522 0.037 Uiso 1 1 calc R U
H11C H 0.5791 1.0105 0.2108 0.037 Uiso 1 1 calc R U
C12 C 0.15273(12) 0.8125(2) 0.42981(10) 0.0166(4) Uani 1 1 d . .
C13 C 0.12854(12) 0.9586(2) 0.39329(11) 0.0196(4) Uani 1 1 d . .
H13 H 0.1202 0.9668 0.3383 0.024 Uiso 1 1 calc R U
C14 C 0.11687(13) 1.0922(2) 0.43870(11) 0.0223(4) Uani 1 1 d . .
H14 H 0.1015 1.1929 0.4144 0.027 Uiso 1 1 calc R U
C15 C 0.12734(13) 1.0805(2) 0.51929(11) 0.0218(4) Uani 1 1 d . .
C16 C 0.15171(13) 0.9333(2) 0.55465(11) 0.0235(4) Uani 1 1 d . .
H16 H 0.1594 0.9246 0.6096 0.028 Uiso 1 1 calc R U
C17 C 0.16487(12) 0.7992(2) 0.51017(11) 0.0206(4) Uani 1 1 d . .
H17 H 0.1820 0.6992 0.5345 0.025 Uiso 1 1 calc R U
C18 C 0.11094(15) 1.2250(2) 0.56772(12) 0.0300(5) Uani 1 1 d . .
H18A H 0.0486 1.2195 0.5817 0.045 Uiso 1 1 calc R U
H18B H 0.1170 1.3232 0.5379 0.045 Uiso 1 1 calc R U
H18C H 0.1565 1.2262 0.6151 0.045 Uiso 1 1 calc R U
C19 C 0.34860(12) 0.3824(2) 0.41863(10) 0.0172(4) Uani 1 1 d . .
C20 C 0.33712(13) 0.3942(2) 0.49665(11) 0.0226(4) Uani 1 1 d . .
H20 H 0.3221 0.4949 0.5171 0.027 Uiso 1 1 calc R U
C21 C 0.34744(13) 0.2602(2) 0.54432(11) 0.0258(4) Uani 1 1 d . .
H21 H 0.3393 0.2677 0.5973 0.031 Uiso 1 1 calc R U
C22 C 0.36990(13) 0.1152(2) 0.51304(12) 0.0244(4) Uani 1 1 d . .
C23 C 0.38300(12) 0.0992(2) 0.43671(11) 0.0216(4) Uani 1 1 d . .
H23 H 0.3988 -0.0019 0.4170 0.026 Uiso 1 1 calc R U
C24 C 0.37257(12) 0.2340(2) 0.38917(11) 0.0191(4) Uani 1 1 d . .
H24 H 0.3817 0.2257 0.3365 0.023 Uiso 1 1 calc R U
N1 N 0.38129(12) -0.0274(2) 0.56378(11) 0.0330(4) Uani 1 1 d . .
O1 O 0.10379(9) 0.66514(15) 0.29989(7) 0.0207(3) Uani 1 1 d . .
O2 O 0.14841(9) 0.50003(14) 0.41819(8) 0.0223(3) Uani 1 1 d . .
O3 O 0.64903(9) 0.50163(14) 0.27008(8) 0.0225(3) Uani 1 1 d . .
O4 O 0.61317(9) 0.77944(14) 0.20816(8) 0.0217(3) Uani 1 1 d . .
O5 O 0.39467(11) -0.15820(18) 0.53412(10) 0.0396(4) Uani 1 1 d . .
O6 O 0.37609(15) -0.0085(2) 0.63270(10) 0.0553(6) Uani 1 1 d . .
S1 S 0.16305(3) 0.64012(5) 0.37302(2) 0.01660(13) Uani 1 1 d . .

loop_
_atom_site_aniso_label
_atom_site_aniso_U_11
_atom_site_aniso_U_22
_atom_site_aniso_U_33
_atom_site_aniso_U_23
_atom_site_aniso_U_13
_atom_site_aniso_U_12
C1 0.0227(9) 0.0134(8) 0.0151(8) -0.0010(6) 0.0016(7) -0.0014(7)
C2 0.0210(9) 0.0124(8) 0.0203(9) 0.0014(7) 0.0018(7) -0.0006(6)
C3 0.0211(9) 0.0122(8) 0.0172(9) -0.0013(7) -0.0003(7) 0.0004(6)
C4 0.0231(9) 0.0113(8) 0.0182(9) 0.0016(6) 0.0012(7) 0.0006(6)
C5 0.0218(9) 0.0149(8) 0.0171(9) -0.0004(7) 0.0020(7) -0.0032(7)
C6 0.0185(8) 0.0142(8) 0.0198(9) -0.0006(7) -0.0013(7) 0.0007(6)
C7 0.0220(9) 0.0113(8) 0.0171(8) 0.0022(6) -0.0020(7) -0.0003(6)
C8 0.0219(9) 0.0124(8) 0.0139(8) 0.0007(6) -0.0005(7) -0.0027(6)
C9 0.0212(9) 0.0138(8) 0.0134(8) -0.0022(6) -0.0006(7) -0.0022(6)
C10 0.0246(9) 0.0147(9) 0.0297(10) 0.0041(7) 0.0025(8) 0.0038(7)
C11 0.0300(10) 0.0143(9) 0.0315(11) 0.0080(8) 0.0108(8) 0.0015(7)
C12 0.0160(8) 0.0138(8) 0.0203(9) -0.0020(7) 0.0035(7) -0.0021(6)
C13 0.0241(9) 0.0168(9) 0.0179(9) 0.0000(7) 0.0028(7) -0.0005(7)
C14 0.0265(10) 0.0148(8) 0.0257(10) 0.0000(7) 0.0043(8) 0.0004(7)
C15 0.0219(9) 0.0200(9) 0.0246(10) -0.0057(7) 0.0072(7) -0.0030(7)
C16 0.0278(10) 0.0264(10) 0.0170(9) -0.0019(7) 0.0052(7) -0.0034(8)
C17 0.0219(9) 0.0183(9) 0.0220(9) 0.0028(7) 0.0042(7) 0.0002(7)
C18 0.0386(12) 0.0240(10) 0.0294(11) -0.0086(8) 0.0113(9) -0.0010(8)
C19 0.0172(8) 0.0156(8) 0.0176(9) 0.0023(7) -0.0015(7) -0.0030(6)
C20 0.0279(10) 0.0200(9) 0.0184(9) -0.0005(7) -0.0009(7) -0.0043(7)
C21 0.0279(10) 0.0301(10) 0.0176(9) 0.0050(8) -0.0023(8) -0.0086(8)
C22 0.0227(9) 0.0204(9) 0.0262(10) 0.0104(8) -0.0086(8) -0.0078(7)
C23 0.0186(9) 0.0156(8) 0.0285(10) 0.0030(7) -0.0036(7) -0.0020(7)
C24 0.0192(9) 0.0176(9) 0.0192(9) 0.0001(7) -0.0008(7) -0.0011(7)
N1 0.0316(9) 0.0284(10) 0.0344(11) 0.0158(8) -0.0101(8) -0.0124(7)
O1 0.0226(7) 0.0168(6) 0.0216(7) -0.0030(5) 0.0000(5) -0.0030(5)
O2 0.0264(7) 0.0137(6) 0.0271(7) 0.0022(5) 0.0049(6) -0.0030(5)
O3 0.0205(6) 0.0135(6) 0.0338(8) 0.0055(5) 0.0052(5) 0.0030(5)
O4 0.0242(7) 0.0132(6) 0.0293(7) 0.0057(5) 0.0089(5) 0.0008(5)
O5 0.0355(9) 0.0246(8) 0.0581(11) 0.0195(7) 0.0046(7) 0.0033(6)
O6 0.0930(15) 0.0397(10) 0.0255(9) 0.0169(7) -0.0165(9) -0.0286(9)
S1 0.0200(2) 0.0114(2) 0.0183(2) -0.00108(16) 0.00240(17) -0.00205(15)

loop_
_atom_type_symbol
_atom_type_description
_atom_type_scat_dispersion_real
_atom_type_scat_dispersion_imag
_atom_type_scat_source
C C 0.0033 0.0016 'International Tables Vol C Tables 4.2.6.8 and 6.1.1.4'
O O 0.0106 0.0060 'International Tables Vol C Tables 4.2.6.8 and 6.1.1.4'
S S 0.1246 0.1234 'International Tables Vol C Tables 4.2.6.8 and 6.1.1.4'
N N 0.0061 0.0033 'International Tables Vol C Tables 4.2.6.8 and 6.1.1.4'
H H 0.0000 0.0000 'International Tables Vol C Tables 4.2.6.8 and 6.1.1.4'

loop_
_geom_angle_atom_site_label_1
_geom_angle_atom_site_label_2
_geom_angle_atom_site_label_3
_geom_angle
C9 C1 C2 111.69(16)
C9 C1 S1 129.47(14)
C2 C1 S1 118.34(12)
C3 C2 C1 101.83(14)
C3 C2 H2A 111.4
C1 C2 H2A 111.4
C3 C2 H2B 111.4
C1 C2 H2B 111.4
H2A C2 H2B 109.3
C4 C3 C8 121.24(16)
C4 C3 C2 129.05(16)
C8 C3 C2 109.70(15)
C5 C4 C3 118.39(16)
C5 C4 H4 120.8
C3 C4 H4 120.8
O4 C5 C4 124.12(16)
O4 C5 C6 115.10(15)
C4 C5 C6 120.78(16)
O3 C6 C7 124.67(15)
O3 C6 C5 114.93(15)
C7 C6 C5 120.37(16)
C6 C7 C8 118.48(16)
C6 C7 H7 120.8
C8 C7 H7 120.8
C3 C8 C7 120.58(16)
C3 C8 C9 108.83(15)
C7 C8 C9 130.59(16)
C1 C9 C8 107.79(15)
C1 C9 C19 130.94(17)
C8 C9 C19 121.26(15)
O3 C10 H10A 109.5
O3 C10 H10B 109.5
H10A C10 H10B 109.5
O3 C10 H10C 109.5
H10A C10 H10C 109.5
H10B C10 H10C 109.5
O4 C11 H11A 109.5
O4 C11 H11B 109.5
H11A C11 H11B 109.5
O4 C11 H11C 109.5
H11A C11 H11C 109.5
H11B C11 H11C 109.5
C17 C12 C13 121.03(16)
C17 C12 S1 119.46(14)
C13 C12 S1 119.45(14)
C14 C13 C12 118.87(17)
C14 C13 H13 120.6
C12 C13 H13 120.6
C13 C14 C15 120.89(17)
C13 C14 H14 119.6
C15 C14 H14 119.6
C14 C15 C16 119.29(17)
C14 C15 C18 120.35(17)
C16 C15 C18 120.34(17)
C17 C16 C15 120.52(17)
C17 C16 H16 119.7
C15 C16 H16 119.7
C16 C17 C12 119.37(17)
C16 C17 H17 120.3
C12 C17 H17 120.3
C15 C18 H18A 109.5
C15 C18 H18B 109.5
H18A C18 H18B 109.5
C15 C18 H18C 109.5
H18A C18 H18C 109.5
H18B C18 H18C 109.5
C20 C19 C24 119.40(16)
C20 C19 C9 120.95(16)
C24 C19 C9 119.45(16)
C21 C20 C19 120.57(18)
C21 C20 H20 119.7
C19 C20 H20 119.7
C22 C21 C20 118.47(18)
C22 C21 H21 120.8
C20 C21 H21 120.8
C23 C22 C21 122.70(17)
C23 C22 N1 118.73(18)
C21 C22 N1 118.57(18)
C22 C23 C24 118.56(17)
C22 C23 H23 120.7
C24 C23 H23 120.7
C23 C24 C19 120.29(17)
C23 C24 H24 119.9
C19 C24 H24 119.9
O6 N1 O5 124.19(17)
O6 N1 C22 117.75(19)
O5 N1 C22 118.06(18)
C6 O3 C10 115.49(14)
C5 O4 C11 116.50(14)
O2 S1 O1 118.66(8)
O2 S1 C1 109.70(8)
O1 S1 C1 105.92(8)
O2 S1 C12 108.68(8)
O1 S1 C12 106.68(8)
C1 S1 C12 106.56(8)

loop_
_geom_bond_atom_site_label_1
_geom_bond_atom_site_label_2
_geom_bond_distance
C1 C9 1.361(2)
C1 C2 1.508(2)
C1 S1 1.7472(18)
C2 C3 1.499(2)
C2 H2A 0.9900
C2 H2B 0.9900
C3 C4 1.388(2)
C3 C8 1.394(2)
C4 C5 1.385(3)
C4 H4 0.9500
C5 O4 1.360(2)
C5 C6 1.419(2)
C6 O3 1.366(2)
C6 C7 1.383(3)
C7 C8 1.402(2)
C7 H7 0.9500
C8 C9 1.468(2)
C9 C19 1.484(2)
C10 O3 1.434(2)
C10 H10A 0.9800
C10 H10B 0.9800
C10 H10C 0.9800
C11 O4 1.434(2)
C11 H11A 0.9800
C11 H11B 0.9800
C11 H11C 0.9800
C12 C17 1.389(3)
C12 C13 1.393(2)
C12 S1 1.7622(18)
C13 C14 1.390(3)
C13 H13 0.9500
C14 C15 1.393(3)
C14 H14 0.9500
C15 C16 1.394(3)
C15 C18 1.509(3)
C16 C17 1.389(3)
C16 H16 0.9500
C17 H17 0.9500
C18 H18A 0.9800
C18 H18B 0.9800
C18 H18C 0.9800
C19 C20 1.398(3)
C19 C24 1.402(2)
C20 C21 1.385(3)
C20 H20 0.9500
C21 C22 1.384(3)
C21 H21 0.9500
C22 C23 1.378(3)
C22 N1 1.475(2)
C23 C24 1.389(2)
C23 H23 0.9500
C24 H24 0.9500
N1 O6 1.225(3)
N1 O5 1.233(2)
O1 S1 1.4445(13)
O2 S1 1.4405(13)
